data_7061667
loop_
_publ_author_name
'Zimnitskiy, Nikolay S.'
'Barkov, Alexey Yu.'
'Kochnev, Ivan A.'
'Kutyashev, Igor B.'
'Korotaev, Vladislav Yu.'
'Sosnovskikh, Vyacheslav Ya.'

_publ_section_title
;
 Highly diastereoselective annulation of 2-substituted
 3-nitro-2H-chromenes with hemicurcuminoids and curcuminoids via a double
 and triple Michael reaction cascade
;
_journal_issue 33
_journal_name_full 'New Journal of Chemistry'
_journal_page_first 16047
_journal_page_last 16057
_journal_paper_doi 10.1039/D2NJ02019J
_journal_volume 46
_journal_year 2022
_chemical_formula_moiety 'C32 H25 N O5'
_chemical_formula_sum 'C32 H25 N O5'
_chemical_formula_weight 503.53
_space_group_crystal_system monoclinic
_space_group_IT_number 14
_space_group_name_Hall '-P 2yn'
_space_group_name_H-M_alt 'P 1 21/n 1'
_atom_sites_solution_hydrogens mixed
_atom_sites_solution_primary direct
_audit_creation_date 2020-09-08
_audit_creation_method
;
Olex2 1.3
(compiled 2020.07.31 svn.rc2a77460 for OlexSys, GUI svn.r6145)
;
_audit_update_record
;
2022-02-24 deposited with the CCDC.	2022-07-24 downloaded from the CCDC.
;
_cell_angle_alpha 90
_cell_angle_beta 95.431(7)
_cell_angle_gamma 90
_cell_formula_units_Z 4
_cell_length_a 14.4214(10)
_cell_length_b 12.2255(9)
_cell_length_c 14.5032(10)
_cell_measurement_reflns_used 2796
_cell_measurement_temperature 295(2)
_cell_measurement_theta_max 28.3950
_cell_measurement_theta_min 3.8290
_cell_volume 2545.6(3)
_computing_cell_refinement 'CrysAlisPro 1.171.39.38a (Rigaku OD, 2017)'
_computing_data_collection 'CrysAlisPro 1.171.39.38a (Rigaku OD, 2017)'
_computing_data_reduction 'CrysAlisPro 1.171.39.38a (Rigaku OD, 2017)'
_computing_molecular_graphics 'Olex2 1.3 (Dolomanov et al., 2009)'
_computing_publication_material 'Olex2 1.3 (Dolomanov et al., 2009)'
_computing_structure_refinement 'SHELXL 2018/3 (Sheldrick, 2015)'
_computing_structure_solution 'SHELXS  (Sheldrick, 2008)'
_diffrn_ambient_temperature 295(2)
_diffrn_detector 'CCD plate'
_diffrn_detector_area_resol_mean 16.5253
_diffrn_detector_type Sapphire3
_diffrn_measured_fraction_theta_full 0.994
_diffrn_measured_fraction_theta_max 0.861
_diffrn_measurement_details
;
List of Runs (angles in degrees, time in seconds):

  # Type    Start    End  Width  t~exp~   \w     \q     \k     \f   Frames
#--------------------------------------------------------------------------
  1  \w     66.00  92.00   1.00   50.00    --   22.36-144.00  41.00   26
  2  \w    -48.00  48.00   1.00   50.00    --   22.36 -23.00  65.00   96
  3  \w    -96.00 -39.00   1.00   50.00    --  -24.08-178.00 -90.00   57
  4  \w     33.00  59.00   1.00   50.00    --   21.89 -23.00  64.00   26
  5  \w     46.00  97.00   1.00   50.00    --   21.89 178.00  30.00   51
  6  \w    -90.00 -38.00   1.00   50.00    --  -23.61 -57.00-150.00   52
;
_diffrn_measurement_device 'four-circle diffractometer'
_diffrn_measurement_device_type 'Xcalibur, Sapphire3'
_diffrn_measurement_method '\w scans'
_diffrn_orient_matrix_type 'CrysAlisPro convention (1999,Acta A55,543-557)'
_diffrn_orient_matrix_UB_11 -0.0047413000
_diffrn_orient_matrix_UB_12 -0.0520225000
_diffrn_orient_matrix_UB_13 -0.0216840000
_diffrn_orient_matrix_UB_21 -0.0393527000
_diffrn_orient_matrix_UB_22 0.0191323000
_diffrn_orient_matrix_UB_23 -0.0283920000
_diffrn_orient_matrix_UB_31 0.0294405000
_diffrn_orient_matrix_UB_32 0.0173172000
_diffrn_orient_matrix_UB_33 -0.0336971000
_diffrn_radiation_monochromator graphite
_diffrn_radiation_probe x-ray
_diffrn_radiation_type 'Mo K\a'
_diffrn_radiation_wavelength 0.71073
_diffrn_reflns_av_R_equivalents 0.0448
_diffrn_reflns_av_unetI/netI 0.0665
_diffrn_reflns_Laue_measured_fraction_full 0.994
_diffrn_reflns_Laue_measured_fraction_max 0.861
_diffrn_reflns_limit_h_max 20
_diffrn_reflns_limit_h_min -19
_diffrn_reflns_limit_k_max 16
_diffrn_reflns_limit_k_min -15
_diffrn_reflns_limit_l_max 10
_diffrn_reflns_limit_l_min -20
_diffrn_reflns_number 16553
_diffrn_reflns_point_group_measured_fraction_full 0.994
_diffrn_reflns_point_group_measured_fraction_max 0.861
_diffrn_reflns_theta_full 26.000
_diffrn_reflns_theta_max 30.971
_diffrn_reflns_theta_min 3.620
_diffrn_source 'fine-focus sealed X-ray tube'
_diffrn_source_type 'Enhance (Mo) X-ray Source'
_exptl_absorpt_coefficient_mu 0.089
_exptl_absorpt_correction_T_max 1.00000
_exptl_absorpt_correction_T_min 0.74008
_exptl_absorpt_correction_type multi-scan
_exptl_absorpt_process_details
;
CrysAlisPro 1.171.39.38a (Rigaku Oxford Diffraction, 2017)
Empirical absorption correction using spherical harmonics,
 implemented in SCALE3 ABSPACK scaling algorithm.
;
_exptl_crystal_colour colourless
_exptl_crystal_colour_primary colourless
_exptl_crystal_density_diffrn 1.314
_exptl_crystal_description block
_exptl_crystal_F_000 1056
_exptl_crystal_size_max 0.49
_exptl_crystal_size_mid 0.38
_exptl_crystal_size_min 0.26
_refine_diff_density_max 0.264
_refine_diff_density_min -0.247
_refine_diff_density_rms 0.044
_refine_ls_extinction_method none
_refine_ls_goodness_of_fit_ref 1.005
_refine_ls_hydrogen_treatment mixed
_refine_ls_matrix_type full
_refine_ls_number_parameters 367
_refine_ls_number_reflns 6968
_refine_ls_number_restraints 0
_refine_ls_restrained_S_all 1.005
_refine_ls_R_factor_all 0.1294
_refine_ls_R_factor_gt 0.0605
_refine_ls_shift/su_max 0.000
_refine_ls_shift/su_mean 0.000
_refine_ls_structure_factor_coef Fsqd
_refine_ls_weighting_details 'w=1/[\s^2^(Fo^2^)+(0.1000P)^2^+0.0800P] where P=(Fo^2^+2Fc^2^)/3'
_refine_ls_weighting_scheme calc
_refine_ls_wR_factor_gt 0.1544
_refine_ls_wR_factor_ref 0.2183
_reflns_Friedel_coverage 0.000
_reflns_number_gt 3480
_reflns_number_total 6968
_reflns_threshold_expression 'I > 2\s(I)'
_cod_data_source_file d2nj02019j2.cif
_cod_data_source_block exp_852
_cod_depositor_comments 'Adding full bibliography for 7061667--7061671.cif.'
_cod_database_code 7061667
_shelx_shelxl_version_number 2018/3
_shelx_space_group_comment
;
The symmetry employed for this shelxl refinement is uniquely defined
by the following loop, which should always be used as a source of
symmetry information in preference to the above space-group names.
They are only intended as comments.
;
_shelx_estimated_absorpt_t_max 0.977
_shelx_estimated_absorpt_t_min 0.958
_reflns_odcompleteness_completeness 99.47
_reflns_odcompleteness_iscentric 1
_reflns_odcompleteness_theta 28.22
_olex2_refinement_description
;
1. Fixed Uiso
 At 1.2 times of:
  All C(H) groups
2.a Aromatic/amide H refined with riding coordinates:
 C6(H6), C9(H9), C8(H8), C7(H7), C21(H21), C19(H19), C18(H18), C17(H17),
 C27(H27), C20(H20), C33(H33), C32(H32), C31(H31), C26(H26), C29(H29), C23(H23),
  C24(H24), C30(H30), C25(H25)
;
_olex2_submission_special_instructions 'No special instructions were received'
_oxdiff_exptl_absorpt_empirical_details
;
Empirical correction (ABSPACK) includes:
- Absorption correction using spherical harmonics
- Frame scaling
;
_oxdiff_exptl_absorpt_empirical_full_max 1.217
_oxdiff_exptl_absorpt_empirical_full_min 0.904

loop_
_space_group_symop_operation_xyz
'x, y, z'
'-x+1/2, y+1/2, -z+1/2'
'-x, -y, -z'
'x-1/2, -y-1/2, z-1/2'

loop_
_atom_site_label
_atom_site_type_symbol
_atom_site_fract_x
_atom_site_fract_y
_atom_site_fract_z
_atom_site_U_iso_or_equiv
_atom_site_adp_type
_atom_site_occupancy
_atom_site_site_symmetry_order
_atom_site_calc_flag
_atom_site_refinement_flags_posn
_atom_site_refinement_flags_adp
_atom_site_refinement_flags_occupancy
_atom_site_disorder_assembly
_atom_site_disorder_group
O1 O 0.29469(10) 0.70418(12) 0.23668(10) 0.0530(4) Uani 1 1 d . . . . .
O4 O 0.06080(12) 1.09787(14) 0.08893(12) 0.0615(4) Uani 1 1 d . . . . .
O3 O 0.03766(11) 0.75183(14) 0.03804(11) 0.0600(4) Uani 1 1 d . . . . .
C4 C 0.20319(13) 0.84285(17) 0.09220(14) 0.0415(5) Uani 1 1 d . . . . .
N1 N 0.05552(12) 0.74524(15) 0.12147(13) 0.0480(4) Uani 1 1 d . . . . .
O5 O 0.13217(12) 1.07920(14) -0.06151(11) 0.0651(5) Uani 1 1 d . . . . .
C2 C 0.20337(14) 0.67761(18) 0.19544(15) 0.0460(5) Uani 1 1 d . . . . .
C10 C 0.34209(14) 0.79097(17) 0.20310(14) 0.0453(5) Uani 1 1 d . . . . .
O2 O 0.00336(11) 0.70539(17) 0.17332(12) 0.0719(5) Uani 1 1 d . . . . .
C14 C 0.15490(13) 0.94746(17) 0.05657(13) 0.0433(5) Uani 1 1 d . . . . .
C5 C 0.30231(13) 0.86265(17) 0.13572(13) 0.0422(5) Uani 1 1 d . . . . .
C12 C 0.07715(17) 0.9628(2) 0.20498(16) 0.0522(5) Uani 1 1 d . . . . .
C3 C 0.15077(13) 0.78439(17) 0.16502(13) 0.0435(5) Uani 1 1 d . . . . .
C15 C 0.16249(15) 0.98529(19) -0.03586(15) 0.0493(5) Uani 1 1 d . . . . .
C13 C 0.10159(15) 1.00452(18) 0.11345(15) 0.0482(5) Uani 1 1 d . . . . .
C6 C 0.35592(14) 0.95042(19) 0.11188(15) 0.0504(5) Uani 1 1 d . . . . .
H6 H 0.330815 0.999310 0.067150 0.060 Uiso 1 1 calc R U . . .
C16 C 0.20492(15) 0.91761(19) -0.10698(14) 0.0495(5) Uani 1 1 d . . . . .
C11 C 0.13534(15) 0.86577(19) 0.24457(14) 0.0471(5) Uani 1 1 d . . . . .
C28 C 0.20699(17) 0.59515(18) 0.11780(15) 0.0522(5) Uani 1 1 d . . . . .
C9 C 0.43148(16) 0.8068(2) 0.24386(18) 0.0580(6) Uani 1 1 d . . . . .
H9 H 0.457237 0.757920 0.288317 0.070 Uiso 1 1 calc R U . . .
C22 C 0.10242(18) 0.8192(2) 0.33295(15) 0.0570(6) Uani 1 1 d . . . . .
C8 C 0.48220(16) 0.8950(2) 0.21837(19) 0.0678(7) Uani 1 1 d . . . . .
H8 H 0.542315 0.906030 0.246058 0.081 Uiso 1 1 calc R U . . .
C7 C 0.44467(16) 0.9678(2) 0.15189(18) 0.0619(6) Uani 1 1 d . . . . .
H7 H 0.479086 1.027427 0.134616 0.074 Uiso 1 1 calc R U . . .
C21 C 0.17209(18) 0.8141(2) -0.13103(18) 0.0689(7) Uani 1 1 d . . . . .
H21 H 0.123308 0.784250 -0.101717 0.083 Uiso 1 1 calc R U . . .
C19 C 0.28342(18) 0.7963(3) -0.24177(17) 0.0695(7) Uani 1 1 d . . . . .
H19 H 0.309176 0.756085 -0.287452 0.083 Uiso 1 1 calc R U . . .
C18 C 0.3170(2) 0.8976(3) -0.2171(2) 0.0829(9) Uani 1 1 d . . . . .
H18 H 0.366922 0.925964 -0.245599 0.100 Uiso 1 1 calc R U . . .
C17 C 0.27840(19) 0.9581(3) -0.15115(18) 0.0737(8) Uani 1 1 d . . . . .
H17 H 0.301906 1.027291 -0.135899 0.088 Uiso 1 1 calc R U . . .
C27 C 0.1683(2) 0.7748(2) 0.39857(16) 0.0692(7) Uani 1 1 d . . . . .
H27 H 0.230586 0.772113 0.386853 0.083 Uiso 1 1 calc R U . . .
C20 C 0.2114(2) 0.7552(3) -0.19807(19) 0.0805(9) Uani 1 1 d . . . . .
H20 H 0.188331 0.685983 -0.213939 0.097 Uiso 1 1 calc R U . . .
C33 C 0.1341(2) 0.5219(2) 0.1016(2) 0.0762(8) Uani 1 1 d . . . . .
H33 H 0.086777 0.520740 0.140936 0.091 Uiso 1 1 calc R U . . .
C32 C 0.1309(3) 0.4511(3) 0.0281(3) 0.1124(14) Uani 1 1 d . . . . .
H32 H 0.081426 0.402402 0.017653 0.135 Uiso 1 1 calc R U . . .
C31 C 0.1995(5) 0.4520(3) -0.0294(3) 0.132(2) Uani 1 1 d . . . . .
H31 H 0.195908 0.405669 -0.080476 0.158 Uiso 1 1 calc R U . . .
C26 C 0.1415(3) 0.7342(3) 0.4818(2) 0.0941(11) Uani 1 1 d . . . . .
H26 H 0.186021 0.704854 0.525497 0.113 Uiso 1 1 calc R U . . .
C29 C 0.2784(2) 0.5930(2) 0.0610(2) 0.0792(9) Uani 1 1 d . . . . .
H29 H 0.328897 0.639957 0.072366 0.095 Uiso 1 1 calc R U . . .
C23 C 0.0102(2) 0.8212(3) 0.3523(2) 0.0826(9) Uani 1 1 d . . . . .
H23 H -0.035009 0.850786 0.309453 0.099 Uiso 1 1 calc R U . . .
C24 C -0.0153(3) 0.7796(3) 0.4353(3) 0.1129(13) Uani 1 1 d . . . . .
H24 H -0.077603 0.780517 0.447014 0.135 Uiso 1 1 calc R U . . .
C30 C 0.2752(4) 0.5215(3) -0.0125(2) 0.1150(15) Uani 1 1 d . . . . .
H30 H 0.323484 0.519892 -0.050678 0.138 Uiso 1 1 calc R U . . .
C25 C 0.0498(4) 0.7373(3) 0.4997(3) 0.1169(15) Uani 1 1 d . . . . .
H25 H 0.032182 0.710717 0.555485 0.140 Uiso 1 1 calc R U . . .
H2 H 0.1725(14) 0.6438(17) 0.2476(14) 0.046(5) Uiso 1 1 d . . . . .
H4A H 0.2073(14) 0.7944(17) 0.0402(14) 0.043(5) Uiso 1 1 d . . . . .
H11 H 0.1957(14) 0.8937(17) 0.2604(13) 0.039(5) Uiso 1 1 d . . . . .
H12A H 0.0803(16) 1.022(2) 0.2508(17) 0.064(7) Uiso 1 1 d . . . . .
H12B H 0.0103(18) 0.939(2) 0.1970(15) 0.064(7) Uiso 1 1 d . . . . .
H4 H 0.083(2) 1.111(3) 0.017(2) 0.114(11) Uiso 1 1 d . . . . .

loop_
_atom_site_aniso_label
_atom_site_aniso_U_11
_atom_site_aniso_U_22
_atom_site_aniso_U_33
_atom_site_aniso_U_23
_atom_site_aniso_U_13
_atom_site_aniso_U_12
O1 0.0518(8) 0.0456(9) 0.0592(9) 0.0092(7) -0.0068(7) -0.0028(7)
O4 0.0713(10) 0.0511(10) 0.0607(10) 0.0017(8) -0.0010(8) 0.0171(8)
O3 0.0563(9) 0.0635(11) 0.0568(9) 0.0029(8) -0.0117(7) -0.0094(8)
C4 0.0426(10) 0.0413(11) 0.0404(10) -0.0013(9) 0.0018(8) -0.0002(9)
N1 0.0439(9) 0.0454(10) 0.0548(11) -0.0044(9) 0.0042(8) -0.0045(8)
O5 0.0785(11) 0.0553(10) 0.0604(10) 0.0145(8) 0.0012(8) 0.0106(9)
C2 0.0475(11) 0.0428(12) 0.0475(11) 0.0009(10) 0.0031(9) -0.0040(9)
C10 0.0452(11) 0.0389(11) 0.0508(11) -0.0010(10) -0.0010(9) -0.0013(9)
O2 0.0563(10) 0.0893(13) 0.0727(11) -0.0068(10) 0.0193(8) -0.0249(9)
C14 0.0441(10) 0.0420(11) 0.0428(10) -0.0001(9) -0.0017(8) -0.0006(9)
C5 0.0407(10) 0.0412(11) 0.0447(11) -0.0022(9) 0.0036(8) 0.0002(9)
C12 0.0555(13) 0.0495(13) 0.0520(13) -0.0038(11) 0.0067(10) 0.0043(11)
C3 0.0421(10) 0.0444(11) 0.0436(10) -0.0024(9) 0.0020(8) -0.0035(9)
C15 0.0484(11) 0.0488(13) 0.0489(12) 0.0049(10) -0.0053(9) 0.0011(10)
C13 0.0477(11) 0.0452(12) 0.0497(12) -0.0028(10) -0.0059(9) 0.0027(9)
C6 0.0470(11) 0.0500(13) 0.0538(12) 0.0052(11) 0.0033(9) -0.0005(10)
C16 0.0512(12) 0.0552(13) 0.0407(10) 0.0059(10) -0.0019(9) -0.0015(10)
C11 0.0472(11) 0.0478(12) 0.0463(11) -0.0022(10) 0.0037(9) -0.0040(10)
C28 0.0679(14) 0.0387(11) 0.0488(12) 0.0023(10) -0.0003(10) 0.0022(10)
C9 0.0507(12) 0.0494(14) 0.0709(15) 0.0050(12) -0.0098(11) 0.0019(11)
C22 0.0758(16) 0.0505(13) 0.0468(12) -0.0076(11) 0.0166(11) -0.0050(12)
C8 0.0455(12) 0.0645(17) 0.0896(18) -0.0012(15) -0.0126(12) -0.0048(12)
C7 0.0462(12) 0.0574(15) 0.0816(16) 0.0061(13) 0.0038(11) -0.0076(11)
C21 0.0625(15) 0.0817(19) 0.0646(15) -0.0153(14) 0.0169(12) -0.0232(14)
C19 0.0713(16) 0.085(2) 0.0533(13) -0.0123(14) 0.0120(12) -0.0096(15)
C18 0.0823(19) 0.099(2) 0.0720(17) -0.0175(17) 0.0295(15) -0.0306(18)
C17 0.0843(18) 0.0742(18) 0.0647(16) -0.0051(15) 0.0186(14) -0.0261(15)
C27 0.098(2) 0.0611(16) 0.0485(13) -0.0002(12) 0.0058(13) -0.0042(15)
C20 0.0815(18) 0.088(2) 0.0744(17) -0.0264(17) 0.0198(15) -0.0293(16)
C33 0.0812(18) 0.0480(15) 0.096(2) -0.0119(15) -0.0121(16) -0.0011(13)
C32 0.147(4) 0.060(2) 0.118(3) -0.032(2) -0.051(3) 0.013(2)
C31 0.255(6) 0.062(2) 0.070(2) -0.0220(19) -0.027(3) 0.042(3)
C26 0.163(4) 0.068(2) 0.0518(15) 0.0050(15) 0.0143(19) 0.000(2)
C29 0.122(2) 0.0468(14) 0.0743(17) -0.0007(14) 0.0357(17) 0.0050(15)
C23 0.086(2) 0.091(2) 0.0754(18) -0.0005(17) 0.0350(16) -0.0015(17)
C24 0.137(3) 0.118(3) 0.095(3) -0.005(2) 0.070(3) -0.006(3)
C30 0.213(5) 0.060(2) 0.080(2) -0.0040(19) 0.055(3) 0.025(3)
C25 0.197(5) 0.095(3) 0.067(2) 0.000(2) 0.057(3) -0.012(3)

loop_
_atom_type_symbol
_atom_type_description
_atom_type_scat_dispersion_real
_atom_type_scat_dispersion_imag
_atom_type_scat_source
C C 0.0033 0.0016 'International Tables Vol C Tables 4.2.6.8 and 6.1.1.4'
H H 0.0000 0.0000 'International Tables Vol C Tables 4.2.6.8 and 6.1.1.4'
N N 0.0061 0.0033 'International Tables Vol C Tables 4.2.6.8 and 6.1.1.4'
O O 0.0106 0.0060 'International Tables Vol C Tables 4.2.6.8 and 6.1.1.4'

loop_
_geom_angle_atom_site_label_1
_geom_angle_atom_site_label_2
_geom_angle_atom_site_label_3
_geom_angle
_geom_angle_site_symmetry_1
_geom_angle_site_symmetry_3
_geom_angle_publ_flag
C10 O1 C2 119.69(16) . . ?
C13 O4 H4 102.3(17) . . ?
C14 C4 C5 112.79(17) . . ?
C14 C4 C3 112.70(16) . . ?
C14 C4 H4A 108.1(12) . . ?
C5 C4 C3 107.02(16) . . ?
C5 C4 H4A 107.2(12) . . ?
C3 C4 H4A 108.9(12) . . ?
O3 N1 C3 119.11(16) . . ?
O2 N1 O3 123.87(18) . . ?
O2 N1 C3 116.96(17) . . ?
C15 O5 H4 100.9(13) . . ?
O1 C2 C3 109.47(16) . . ?
O1 C2 C28 111.49(17) . . ?
O1 C2 H2 103.6(12) . . ?
C3 C2 H2 108.7(12) . . ?
C28 C2 C3 113.47(17) . . ?
C28 C2 H2 109.6(12) . . ?
O1 C10 C5 123.18(18) . . ?
O1 C10 C9 115.56(19) . . ?
C9 C10 C5 121.2(2) . . ?
C15 C14 C4 121.05(18) . . ?
C13 C14 C4 119.19(18) . . ?
C13 C14 C15 119.7(2) . . ?
C10 C5 C4 119.81(18) . . ?
C6 C5 C4 122.86(19) . . ?
C6 C5 C10 117.33(19) . . ?
C13 C12 C11 115.46(18) . . ?
C13 C12 H12A 110.5(14) . . ?
C13 C12 H12B 107.5(13) . . ?
C11 C12 H12A 109.2(14) . . ?
C11 C12 H12B 107.8(14) . . ?
H12A C12 H12B 105.9(19) . . ?
C4 C3 N1 110.05(16) . . ?
C4 C3 C2 109.17(16) . . ?
C4 C3 C11 109.11(17) . . ?
N1 C3 C2 104.42(16) . . ?
N1 C3 C11 108.65(16) . . ?
C2 C3 C11 115.30(17) . . ?
O5 C15 C14 120.7(2) . . ?
O5 C15 C16 116.69(19) . . ?
C14 C15 C16 122.6(2) . . ?
O4 C13 C14 122.7(2) . . ?
O4 C13 C12 113.48(19) . . ?
C14 C13 C12 123.6(2) . . ?
C5 C6 H6 118.8 . . ?
C7 C6 C5 122.3(2) . . ?
C7 C6 H6 118.8 . . ?
C21 C16 C15 121.8(2) . . ?
C17 C16 C15 120.2(2) . . ?
C17 C16 C21 118.0(2) . . ?
C12 C11 C3 109.20(17) . . ?
C12 C11 H11 105.7(12) . . ?
C3 C11 H11 102.6(12) . . ?
C22 C11 C12 113.74(19) . . ?
C22 C11 C3 117.65(19) . . ?
C22 C11 H11 106.6(11) . . ?
C33 C28 C2 118.5(2) . . ?
C29 C28 C2 122.5(2) . . ?
C29 C28 C33 119.0(2) . . ?
C10 C9 H9 120.2 . . ?
C8 C9 C10 119.6(2) . . ?
C8 C9 H9 120.2 . . ?
C27 C22 C11 118.4(2) . . ?
C23 C22 C11 123.2(2) . . ?
C23 C22 C27 118.4(2) . . ?
C9 C8 H8 119.7 . . ?
C9 C8 C7 120.6(2) . . ?
C7 C8 H8 119.7 . . ?
C6 C7 C8 118.9(2) . . ?
C6 C7 H7 120.5 . . ?
C8 C7 H7 120.5 . . ?
C16 C21 H21 119.9 . . ?
C20 C21 C16 120.2(2) . . ?
C20 C21 H21 119.9 . . ?
C18 C19 H19 120.7 . . ?
C20 C19 H19 120.7 . . ?
C20 C19 C18 118.7(3) . . ?
C19 C18 H18 119.5 . . ?
C19 C18 C17 121.0(3) . . ?
C17 C18 H18 119.5 . . ?
C16 C17 H17 119.6 . . ?
C18 C17 C16 120.8(3) . . ?
C18 C17 H17 119.6 . . ?
C22 C27 H27 119.9 . . ?
C22 C27 C26 120.3(3) . . ?
C26 C27 H27 119.9 . . ?
C21 C20 H20 119.4 . . ?
C19 C20 C21 121.3(3) . . ?
C19 C20 H20 119.4 . . ?
C28 C33 H33 119.7 . . ?
C32 C33 C28 120.7(3) . . ?
C32 C33 H33 119.7 . . ?
C33 C32 H32 120.0 . . ?
C31 C32 C33 120.1(4) . . ?
C31 C32 H32 120.0 . . ?
C32 C31 H31 119.8 . . ?
C32 C31 C30 120.4(3) . . ?
C30 C31 H31 119.8 . . ?
C27 C26 H26 119.8 . . ?
C25 C26 C27 120.3(4) . . ?
C25 C26 H26 119.8 . . ?
C28 C29 H29 119.9 . . ?
C30 C29 C28 120.2(3) . . ?
C30 C29 H29 119.9 . . ?
C22 C23 H23 119.8 . . ?
C22 C23 C24 120.5(3) . . ?
C24 C23 H23 119.8 . . ?
C23 C24 H24 119.6 . . ?
C25 C24 C23 120.8(4) . . ?
C25 C24 H24 119.6 . . ?
C31 C30 H30 120.2 . . ?
C29 C30 C31 119.6(4) . . ?
C29 C30 H30 120.2 . . ?
C26 C25 H25 120.1 . . ?
C24 C25 C26 119.7(3) . . ?
C24 C25 H25 120.1 . . ?

loop_
_geom_bond_atom_site_label_1
_geom_bond_atom_site_label_2
_geom_bond_distance
_geom_bond_site_symmetry_2
_geom_bond_publ_flag
O1 C2 1.431(3) . ?
O1 C10 1.376(3) . ?
O4 C13 1.317(3) . ?
O4 H4 1.13(4) . ?
O3 N1 1.216(2) . ?
C4 C14 1.523(3) . ?
C4 C5 1.526(3) . ?
C4 C3 1.533(3) . ?
C4 H4A 0.97(2) . ?
N1 O2 1.215(2) . ?
N1 C3 1.533(3) . ?
O5 C15 1.272(3) . ?
O5 H4 1.45(4) . ?
C2 C3 1.553(3) . ?
C2 C28 1.516(3) . ?
C2 H2 1.00(2) . ?
C10 C5 1.395(3) . ?
C10 C9 1.380(3) . ?
C14 C15 1.432(3) . ?
C14 C13 1.370(3) . ?
C5 C6 1.385(3) . ?
C12 C13 1.495(3) . ?
C12 C11 1.533(3) . ?
C12 H12A 0.98(3) . ?
C12 H12B 1.00(3) . ?
C3 C11 1.555(3) . ?
C15 C16 1.497(3) . ?
C6 H6 0.9300 . ?
C6 C7 1.371(3) . ?
C16 C21 1.385(3) . ?
C16 C17 1.381(3) . ?
C11 C22 1.519(3) . ?
C11 H11 0.94(2) . ?
C28 C33 1.384(3) . ?
C28 C29 1.379(4) . ?
C9 H9 0.9300 . ?
C9 C8 1.374(3) . ?
C22 C27 1.390(4) . ?
C22 C23 1.386(4) . ?
C8 H8 0.9300 . ?
C8 C7 1.383(4) . ?
C7 H7 0.9300 . ?
C21 H21 0.9300 . ?
C21 C20 1.374(4) . ?
C19 H19 0.9300 . ?
C19 C18 1.366(4) . ?
C19 C20 1.363(4) . ?
C18 H18 0.9300 . ?
C18 C17 1.369(4) . ?
C17 H17 0.9300 . ?
C27 H27 0.9300 . ?
C27 C26 1.393(4) . ?
C20 H20 0.9300 . ?
C33 H33 0.9300 . ?
C33 C32 1.371(4) . ?
C32 H32 0.9300 . ?
C32 C31 1.353(6) . ?
C31 H31 0.9300 . ?
C31 C30 1.387(7) . ?
C26 H26 0.9300 . ?
C26 C25 1.372(6) . ?
C29 H29 0.9300 . ?
C29 C30 1.375(4) . ?
C23 H23 0.9300 . ?
C23 C24 1.387(4) . ?
C24 H24 0.9300 . ?
C24 C25 1.362(6) . ?
C30 H30 0.9300 . ?
C25 H25 0.9300 . ?

loop_
_geom_torsion_atom_site_label_1
_geom_torsion_atom_site_label_2
_geom_torsion_atom_site_label_3
_geom_torsion_atom_site_label_4
_geom_torsion
_geom_torsion_site_symmetry_1
_geom_torsion_site_symmetry_2
_geom_torsion_site_symmetry_3
_geom_torsion_site_symmetry_4
_geom_torsion_publ_flag
O1 C2 C3 C4 61.7(2) . . . . ?
O1 C2 C3 N1 179.39(15) . . . . ?
O1 C2 C3 C11 -61.5(2) . . . . ?
O1 C2 C28 C33 148.5(2) . . . . ?
O1 C2 C28 C29 -33.8(3) . . . . ?
O1 C10 C5 C4 -3.2(3) . . . . ?
O1 C10 C5 C6 176.33(19) . . . . ?
O1 C10 C9 C8 -176.4(2) . . . . ?
O3 N1 C3 C4 8.5(3) . . . . ?
O3 N1 C3 C2 -108.5(2) . . . . ?
O3 N1 C3 C11 127.9(2) . . . . ?
C4 C14 C15 O5 -171.04(19) . . . . ?
C4 C14 C15 C16 9.6(3) . . . . ?
C4 C14 C13 O4 177.19(19) . . . . ?
C4 C14 C13 C12 -8.4(3) . . . . ?
C4 C5 C6 C7 179.6(2) . . . . ?
C4 C3 C11 C12 60.6(2) . . . . ?
C4 C3 C11 C22 -167.85(19) . . . . ?
N1 C3 C11 C12 -59.4(2) . . . . ?
N1 C3 C11 C22 72.1(2) . . . . ?
O5 C15 C16 C21 -123.2(3) . . . . ?
O5 C15 C16 C17 56.4(3) . . . . ?
C2 O1 C10 C5 6.5(3) . . . . ?
C2 O1 C10 C9 -176.66(19) . . . . ?
C2 C3 C11 C12 -176.19(17) . . . . ?
C2 C3 C11 C22 -44.6(3) . . . . ?
C2 C28 C33 C32 175.3(3) . . . . ?
C2 C28 C29 C30 -175.5(3) . . . . ?
C10 O1 C2 C3 -35.3(2) . . . . ?
C10 O1 C2 C28 91.1(2) . . . . ?
C10 C5 C6 C7 0.1(3) . . . . ?
C10 C9 C8 C7 -0.4(4) . . . . ?
O2 N1 C3 C4 -174.10(18) . . . . ?
O2 N1 C3 C2 68.8(2) . . . . ?
O2 N1 C3 C11 -54.7(2) . . . . ?
C14 C4 C5 C10 153.70(18) . . . . ?
C14 C4 C5 C6 -25.8(3) . . . . ?
C14 C4 C3 N1 64.5(2) . . . . ?
C14 C4 C3 C2 178.56(16) . . . . ?
C14 C4 C3 C11 -54.6(2) . . . . ?
C14 C15 C16 C21 56.3(3) . . . . ?
C14 C15 C16 C17 -124.2(3) . . . . ?
C5 C4 C14 C15 88.9(2) . . . . ?
C5 C4 C14 C13 -92.7(2) . . . . ?
C5 C4 C3 N1 -170.93(16) . . . . ?
C5 C4 C3 C2 -56.9(2) . . . . ?
C5 C4 C3 C11 69.9(2) . . . . ?
C5 C10 C9 C8 0.5(4) . . . . ?
C5 C6 C7 C8 0.1(4) . . . . ?
C12 C11 C22 C27 -147.8(2) . . . . ?
C12 C11 C22 C23 30.5(3) . . . . ?
C3 C4 C14 C15 -149.79(19) . . . . ?
C3 C4 C14 C13 28.6(3) . . . . ?
C3 C4 C5 C10 29.2(2) . . . . ?
C3 C4 C5 C6 -150.30(19) . . . . ?
C3 C2 C28 C33 -87.3(3) . . . . ?
C3 C2 C28 C29 90.4(3) . . . . ?
C3 C11 C22 C27 82.7(3) . . . . ?
C3 C11 C22 C23 -99.0(3) . . . . ?
C15 C14 C13 O4 -4.4(3) . . . . ?
C15 C14 C13 C12 170.0(2) . . . . ?
C15 C16 C21 C20 178.6(2) . . . . ?
C15 C16 C17 C18 -179.2(3) . . . . ?
C13 C14 C15 O5 10.6(3) . . . . ?
C13 C14 C15 C16 -168.84(19) . . . . ?
C13 C12 C11 C3 -40.9(3) . . . . ?
C13 C12 C11 C22 -174.6(2) . . . . ?
C16 C21 C20 C19 0.5(5) . . . . ?
C11 C12 C13 O4 -169.75(19) . . . . ?
C11 C12 C13 C14 15.4(3) . . . . ?
C11 C22 C27 C26 178.0(2) . . . . ?
C11 C22 C23 C24 -178.5(3) . . . . ?
C28 C2 C3 C4 -63.5(2) . . . . ?
C28 C2 C3 N1 54.1(2) . . . . ?
C28 C2 C3 C11 173.28(18) . . . . ?
C28 C33 C32 C31 0.2(5) . . . . ?
C28 C29 C30 C31 0.3(5) . . . . ?
C9 C10 C5 C4 -179.9(2) . . . . ?
C9 C10 C5 C6 -0.4(3) . . . . ?
C9 C8 C7 C6 0.1(4) . . . . ?
C22 C27 C26 C25 0.2(5) . . . . ?
C22 C23 C24 C25 0.9(6) . . . . ?
C21 C16 C17 C18 0.4(4) . . . . ?
C19 C18 C17 C16 0.7(5) . . . . ?
C18 C19 C20 C21 0.6(5) . . . . ?
C17 C16 C21 C20 -1.0(4) . . . . ?
C27 C22 C23 C24 -0.2(4) . . . . ?
C27 C26 C25 C24 0.5(6) . . . . ?
C20 C19 C18 C17 -1.2(5) . . . . ?
C33 C28 C29 C30 2.2(4) . . . . ?
C33 C32 C31 C30 2.3(6) . . . . ?
C32 C31 C30 C29 -2.6(6) . . . . ?
C29 C28 C33 C32 -2.5(4) . . . . ?
C23 C22 C27 C26 -0.4(4) . . . . ?
C23 C24 C25 C26 -1.1(6) . . . . ?
